data_4506536
loop_
_publ_author_name
'Peuronen, Anssi'
'Valkonen, Arto'
'Kortelainen, Minna'
'Rissanen, Kari'
'Lahtinen, Manu'

_publ_section_title
;
 Halogen Bonding-Based &#x201C;Catch and Release&#x201D;: Reversible
 Solid-State Entrapment of Elemental Iodine with Monoalkylated DABCO Salts
;
_journal_issue 8
_journal_name_full 'Crystal Growth &amp; Design'
_journal_page_first 4157
_journal_paper_doi 10.1021/cg300669t
_journal_volume 12
_journal_year 2012
_chemical_formula_moiety 'C12 H25 N2, F6 P, I2'
_chemical_formula_sum 'C12 H25 F6 I2 N2 P'
_chemical_formula_weight 596.11
_chemical_name_systematic
;
 ?
;
_space_group_IT_number 62
_symmetry_cell_setting orthorhombic
_symmetry_space_group_name_Hall '-P 2ac 2n'
_symmetry_space_group_name_H-M 'P n m a'
_atom_sites_solution_hydrogens geom
_atom_sites_solution_primary direct
_atom_sites_solution_secondary difmap
_audit_creation_method SHELXL-97
_cell_angle_alpha 90.00
_cell_angle_beta 90.00
_cell_angle_gamma 90.00
_cell_formula_units_Z 4
_cell_length_a 17.5640(7)
_cell_length_b 8.4479(4)
_cell_length_c 13.0119(5)
_cell_measurement_reflns_used 1476
_cell_measurement_temperature 123(2)
_cell_measurement_theta_max 28.700
_cell_measurement_theta_min 0.407
_cell_volume 1930.69(14)
_computing_cell_refinement DENZO-SMN
_computing_data_collection Collect
_computing_data_reduction DENZO-SMN
_computing_structure_refinement 'SHELXL-97 (Sheldrick, 2008)'
_computing_structure_solution SHELXS-97
_diffrn_ambient_temperature 123(2)
_diffrn_detector_area_resol_mean 9
_diffrn_measured_fraction_theta_full 0.987
_diffrn_measured_fraction_theta_max 0.987
_diffrn_measurement_device_type 'Bruker-Nonius Kappa CCD with APEXII detector'
_diffrn_measurement_method '\f and \w scans'
_diffrn_radiation_monochromator graphite
_diffrn_radiation_source 'fine-focus sealed tube'
_diffrn_radiation_type MoK\a
_diffrn_radiation_wavelength 0.71069
_diffrn_reflns_av_R_equivalents 0.0749
_diffrn_reflns_av_sigmaI/netI 0.0405
_diffrn_reflns_limit_h_max 20
_diffrn_reflns_limit_h_min -20
_diffrn_reflns_limit_k_max 10
_diffrn_reflns_limit_k_min -10
_diffrn_reflns_limit_l_max 14
_diffrn_reflns_limit_l_min -15
_diffrn_reflns_number 16934
_diffrn_reflns_theta_full 25.00
_diffrn_reflns_theta_max 25.00
_diffrn_reflns_theta_min 3.10
_diffrn_standards_decay_% 0
_diffrn_standards_interval_count 0
_diffrn_standards_interval_time 0
_diffrn_standards_number 0
_exptl_absorpt_coefficient_mu 3.392
_exptl_absorpt_correction_T_max 0.7457
_exptl_absorpt_correction_T_min 0.4991
_exptl_absorpt_correction_type multi-scan
_exptl_absorpt_process_details 'SADABS 2008/1 (Bruker,2008)'
_exptl_crystal_colour yellow
_exptl_crystal_density_diffrn 2.051
_exptl_crystal_density_method 'not measured'
_exptl_crystal_description plate
_exptl_crystal_F_000 1144
_exptl_crystal_size_max 0.20
_exptl_crystal_size_mid 0.14
_exptl_crystal_size_min 0.08
_refine_diff_density_max 0.968
_refine_diff_density_min -1.092
_refine_diff_density_rms 0.173
_refine_ls_extinction_method none
_refine_ls_goodness_of_fit_ref 1.179
_refine_ls_hydrogen_treatment constr
_refine_ls_matrix_type full
_refine_ls_number_parameters 136
_refine_ls_number_reflns 1801
_refine_ls_number_restraints 0
_refine_ls_restrained_S_all 1.179
_refine_ls_R_factor_all 0.0543
_refine_ls_R_factor_gt 0.0488
_refine_ls_shift/su_max 0.000
_refine_ls_shift/su_mean 0.000
_refine_ls_structure_factor_coef Fsqd
_refine_ls_weighting_details 'calc w=1/[\s^2^(Fo^2^)+(0.0000P)^2^+22.8074P] where P=(Fo^2^+2Fc^2^)/3'
_refine_ls_weighting_scheme calc
_refine_ls_wR_factor_gt 0.1027
_refine_ls_wR_factor_ref 0.1048
_reflns_number_gt 1626
_reflns_number_total 1801
_reflns_threshold_expression >2\s(I)
_cod_data_source_file cg300669t_si_002.cif
_cod_data_source_block 2PF6-I2
_cod_original_sg_symbol_H-M Pnma
_cod_database_code 4506536

loop_
_symmetry_equiv_pos_as_xyz
'x, y, z'
'-x+1/2, -y, z+1/2'
'x+1/2, -y+1/2, -z+1/2'
'-x, y+1/2, -z'
'-x, -y, -z'
'x-1/2, y, -z-1/2'
'-x-1/2, y-1/2, z-1/2'
'x, -y-1/2, z'

loop_
_atom_site_label
_atom_site_type_symbol
_atom_site_fract_x
_atom_site_fract_y
_atom_site_fract_z
_atom_site_U_iso_or_equiv
_atom_site_adp_type
_atom_site_occupancy
_atom_site_symmetry_multiplicity
_atom_site_calc_flag
_atom_site_refinement_flags
C1 C 0.2473(4) 0.1067(9) 0.4469(5) 0.0260(16) Uani 1 1 d .
H1A H 0.2434 0.0103 0.4898 0.031 Uiso 1 1 calc R
H1B H 0.2982 0.1078 0.4141 0.031 Uiso 1 1 calc R
C2 C 0.1857(5) 0.1053(12) 0.3648(7) 0.047(2) Uani 1 1 d .
H2A H 0.2096 0.1019 0.2959 0.057 Uiso 1 1 calc R
H2B H 0.1538 0.0095 0.3728 0.057 Uiso 1 1 calc R
C3 C 0.1613(6) 0.2500 0.5613(7) 0.027(2) Uani 1 2 d S
H3A H 0.1554 0.3450 0.6051 0.033 Uiso 0.50 1 calc PR
H3B H 0.1554 0.1550 0.6051 0.033 Uiso 0.50 1 calc PR
C4 C 0.1015(6) 0.2500 0.4771(8) 0.043(3) Uani 1 2 d S
H4A H 0.0688 0.1552 0.4845 0.052 Uiso 0.50 1 calc PR
H4B H 0.0688 0.3448 0.4845 0.052 Uiso 0.50 1 calc PR
C5 C 0.0736(6) 0.2500 0.2919(7) 0.033(3) Uani 1 2 d S
H5A H 0.0412 0.1554 0.3022 0.040 Uiso 0.50 1 calc PR
H5B H 0.0412 0.3446 0.3022 0.040 Uiso 0.50 1 calc PR
C6 C 0.1032(6) 0.2500 0.1814(8) 0.040(3) Uani 1 2 d S
H6A H 0.1439 0.1697 0.1741 0.048 Uiso 0.50 1 calc PR
H6B H 0.1252 0.3549 0.1650 0.048 Uiso 0.50 1 calc PR
C7 C 0.0372(7) 0.212(2) 0.1052(9) 0.031(7) Uani 0.50 1 d P
H7A H 0.0087 0.1184 0.1299 0.037 Uiso 0.50 1 calc PR
H7B H 0.0015 0.3027 0.1029 0.037 Uiso 0.50 1 calc PR
C8 C 0.0678(8) 0.1793(19) -0.0039(11) 0.029(3) Uani 0.50 1 d P
H8A H 0.1034 0.0887 -0.0006 0.035 Uiso 0.50 1 calc PR
H8B H 0.0246 0.1476 -0.0483 0.035 Uiso 0.50 1 calc PR
C9 C 0.1070(12) 0.313(2) -0.0523(12) 0.055(6) Uani 0.50 1 d P
H9A H 0.1429 0.3620 -0.0029 0.066 Uiso 0.50 1 calc PR
H9B H 0.0695 0.3947 -0.0733 0.066 Uiso 0.50 1 calc PR
C10 C 0.1517(7) 0.2500 -0.1496(9) 0.053(4) Uani 1 2 d S
H10A H 0.1773 0.3385 -0.1838 0.079 Uiso 0.50 1 calc PR
H10B H 0.1158 0.2005 -0.1975 0.079 Uiso 0.50 1 calc PR
H10C H 0.1896 0.1718 -0.1278 0.079 Uiso 0.50 1 calc PR
N1 N 0.2378(5) 0.2500 0.5121(6) 0.0248(19) Uani 1 2 d S
N2 N 0.1370(5) 0.2500 0.3736(6) 0.0254(19) Uani 1 2 d S
F1 F 0.2963(2) 0.3846(6) 0.1602(3) 0.0375(11) Uani 1 1 d .
F3 F 0.3905(4) 0.2500 0.2396(5) 0.0470(18) Uani 1 2 d S
F4 F 0.4156(2) 0.1161(6) 0.0929(4) 0.0409(12) Uani 1 1 d .
F6 F 0.3199(3) 0.2500 0.0140(5) 0.0378(16) Uani 1 2 d S
P1 P 0.35612(15) 0.2500 0.1271(2) 0.0279(6) Uani 1 2 d S
I1 I 0.34005(4) 0.2500 0.64343(5) 0.0285(2) Uani 1 2 d S
I2 I 0.45643(4) 0.2500 0.79059(5) 0.0395(2) Uani 1 2 d S

loop_
_atom_site_aniso_label
_atom_site_aniso_U_11
_atom_site_aniso_U_22
_atom_site_aniso_U_33
_atom_site_aniso_U_23
_atom_site_aniso_U_13
_atom_site_aniso_U_12
C1 0.032(4) 0.020(4) 0.027(4) -0.001(3) 0.004(3) 0.004(3)
C2 0.039(5) 0.049(6) 0.055(5) -0.025(5) -0.016(4) 0.018(4)
C3 0.034(6) 0.030(6) 0.018(5) 0.000 0.000(4) 0.000
C4 0.030(6) 0.083(11) 0.017(5) 0.000 0.007(4) 0.000
C5 0.019(5) 0.058(8) 0.022(5) 0.000 -0.005(4) 0.000
C6 0.024(5) 0.076(10) 0.020(5) 0.000 -0.004(4) 0.000
C7 0.024(6) 0.05(2) 0.023(6) 0.008(6) 0.000(5) 0.006(7)
C8 0.027(7) 0.037(9) 0.024(7) -0.001(7) -0.002(6) -0.015(6)
C9 0.082(13) 0.057(14) 0.027(8) -0.010(8) 0.020(9) -0.037(10)
C10 0.044(7) 0.091(12) 0.024(6) 0.000 0.006(5) 0.000
N1 0.026(4) 0.029(5) 0.019(4) 0.000 -0.003(3) 0.000
N2 0.026(4) 0.032(5) 0.018(4) 0.000 -0.002(3) 0.000
F1 0.033(2) 0.037(3) 0.042(2) -0.006(2) 0.0061(19) 0.007(2)
F3 0.046(4) 0.062(5) 0.033(3) 0.000 -0.013(3) 0.000
F4 0.032(2) 0.033(3) 0.058(3) -0.008(2) 0.004(2) 0.006(2)
F6 0.034(3) 0.051(5) 0.029(3) 0.000 -0.002(3) 0.000
P1 0.0220(13) 0.0361(18) 0.0256(13) 0.000 0.0002(11) 0.000
I1 0.0281(4) 0.0356(4) 0.0218(3) 0.000 -0.0004(3) 0.000
I2 0.0319(4) 0.0586(6) 0.0280(4) 0.000 -0.0049(3) 0.000

loop_
_atom_type_symbol
_atom_type_description
_atom_type_scat_dispersion_real
_atom_type_scat_dispersion_imag
_atom_type_scat_source
C C 0.0033 0.0016 'International Tables Vol C Tables 4.2.6.8 and 6.1.1.4'
H H 0.0000 0.0000 'International Tables Vol C Tables 4.2.6.8 and 6.1.1.4'
N N 0.0061 0.0033 'International Tables Vol C Tables 4.2.6.8 and 6.1.1.4'
F F 0.0171 0.0103 'International Tables Vol C Tables 4.2.6.8 and 6.1.1.4'
P P 0.1023 0.0942 'International Tables Vol C Tables 4.2.6.8 and 6.1.1.4'
I I -0.4742 1.8119 'International Tables Vol C Tables 4.2.6.8 and 6.1.1.4'

loop_
_geom_angle_atom_site_label_1
_geom_angle_atom_site_label_2
_geom_angle_atom_site_label_3
_geom_angle
_geom_angle_site_symmetry_1
_geom_angle_site_symmetry_3
N1 C1 C2 109.1(6) . .
N1 C1 H1A 109.9 . .
C2 C1 H1A 109.9 . .
N1 C1 H1B 109.9 . .
C2 C1 H1B 109.9 . .
H1A C1 H1B 108.3 . .
N2 C2 C1 110.3(7) . .
N2 C2 H2A 109.6 . .
C1 C2 H2A 109.6 . .
N2 C2 H2B 109.6 . .
C1 C2 H2B 109.6 . .
H2A C2 H2B 108.1 . .
N1 C3 C4 108.3(8) . .
N1 C3 H3A 110.0 . .
C4 C3 H3A 110.0 . .
N1 C3 H3B 110.0 . .
C4 C3 H3B 110.0 . .
H3A C3 H3B 108.4 . .
N2 C4 C3 111.4(8) . .
N2 C4 H4A 109.3 . .
C3 C4 H4A 109.3 . .
N2 C4 H4B 109.3 . .
C3 C4 H4B 109.3 . .
H4A C4 H4B 108.0 . .
C6 C5 N2 113.8(8) . .
C6 C5 H5A 108.8 . .
N2 C5 H5A 108.8 . .
C6 C5 H5B 108.8 . .
N2 C5 H5B 108.8 . .
H5A C5 H5B 107.7 . .
C5 C6 C7 110.2(9) . .
C5 C6 H6A 109.6 . .
C7 C6 H6A 109.6 . .
C5 C6 H6B 109.6 . .
C7 C6 H6B 109.6 . .
H6A C6 H6B 108.1 . .
C8 C7 C6 111.3(10) . .
C8 C7 H7A 109.4 . .
C6 C7 H7A 109.4 . .
C8 C7 H7B 109.4 . .
C6 C7 H7B 109.4 . .
H7A C7 H7B 108.0 . .
C9 C8 C7 114.8(14) . .
C9 C8 H8A 108.6 . .
C7 C8 H8A 108.6 . .
C9 C8 H8B 108.6 . .
C7 C8 H8B 108.6 . .
H8A C8 H8B 107.5 . .
C8 C9 C10 108.3(13) . .
C8 C9 H9A 110.0 . .
C10 C9 H9A 110.0 . .
C8 C9 H9B 110.0 . .
C10 C9 H9B 110.0 . .
H9A C9 H9B 108.4 . .
C9 C10 H10A 109.5 . .
C9 C10 H10B 109.5 . .
H10A C10 H10B 109.5 . .
C9 C10 H10C 109.5 . .
H10A C10 H10C 109.5 . .
H10B C10 H10C 109.5 . .
C3 N1 C1 110.3(5) . .
C3 N1 C1 110.3(5) . 8_565
C1 N1 C1 108.9(7) . 8_565
C3 N1 I1 111.0(5) . .
C1 N1 I1 108.2(4) . .
C1 N1 I1 108.2(4) 8_565 .
C4 N2 C2 108.0(6) . 8_565
C4 N2 C2 108.0(6) . .
C2 N2 C2 109.5(9) 8_565 .
C4 N2 C5 108.9(8) . .
C2 N2 C5 111.2(5) 8_565 .
C2 N2 C5 111.2(5) . .
F3 P1 F6 179.0(4) . .
F3 P1 F4 90.5(3) . .
F6 P1 F4 90.2(3) . .
F3 P1 F4 90.5(3) . 8_565
F6 P1 F4 90.2(3) . 8_565
F4 P1 F4 89.7(4) . 8_565
F3 P1 F1 90.1(3) . 8_565
F6 P1 F1 89.2(2) . 8_565
F4 P1 F1 90.1(2) . 8_565
F4 P1 F1 179.4(3) 8_565 8_565
F3 P1 F1 90.1(3) . .
F6 P1 F1 89.2(2) . .
F4 P1 F1 179.4(3) . .
F4 P1 F1 90.1(2) 8_565 .
F1 P1 F1 90.1(4) 8_565 .
N1 I1 I2 179.56(19) . .

loop_
_geom_bond_atom_site_label_1
_geom_bond_atom_site_label_2
_geom_bond_distance
_geom_bond_site_symmetry_2
C1 N1 1.488(8) .
C1 C2 1.521(10) .
C1 H1A 0.9900 .
C1 H1B 0.9900 .
C2 N2 1.497(9) .
C2 H2A 0.9900 .
C2 H2B 0.9900 .
C3 N1 1.488(13) .
C3 C4 1.518(14) .
C3 H3A 0.9900 .
C3 H3B 0.9900 .
C4 N2 1.484(12) .
C4 H4A 0.9900 .
C4 H4B 0.9900 .
C5 C6 1.529(14) .
C5 N2 1.538(12) .
C5 H5A 0.9900 .
C5 H5B 0.9900 .
C6 C7 1.560(16) .
C6 H6A 0.9900 .
C6 H6B 0.9900 .
C7 C8 1.543(18) .
C7 H7A 0.9900 .
C7 H7B 0.9900 .
C8 C9 1.47(2) .
C8 H8A 0.9900 .
C8 H8B 0.9900 .
C9 C10 1.584(19) .
C9 H9A 0.9900 .
C9 H9B 0.9900 .
C10 H10A 0.9800 .
C10 H10B 0.9800 .
C10 H10C 0.9800 .
N1 C1 1.488(8) 8_565
N1 I1 2.479(8) .
N2 C2 1.497(9) 8_565
F1 P1 1.607(5) .
F3 P1 1.583(7) .
F4 P1 1.603(5) .
F6 P1 1.603(6) .
P1 F4 1.603(5) 8_565
P1 F1 1.607(5) 8_565
I1 I2 2.8009(10) .

loop_
_geom_torsion_atom_site_label_1
_geom_torsion_atom_site_label_2
_geom_torsion_atom_site_label_3
_geom_torsion_atom_site_label_4
_geom_torsion
_geom_torsion_site_symmetry_1
_geom_torsion_site_symmetry_4
N1 C1 C2 N2 1.8(10) . .
N1 C3 C4 N2 0.000(1) . .
N2 C5 C6 C7 167.4(7) . .
C5 C6 C7 C8 -169.0(10) . .
C6 C7 C8 C9 -62.8(19) . .
C7 C8 C9 C10 166.4(12) . .
C4 C3 N1 C1 -60.2(5) . .
C4 C3 N1 C1 60.2(5) . 8_565
C4 C3 N1 I1 180.0 . .
C2 C1 N1 C3 59.2(8) . .
C2 C1 N1 C1 -62.0(9) . 8_565
C2 C1 N1 I1 -179.3(5) . .
C3 C4 N2 C2 -59.2(5) . 8_565
C3 C4 N2 C2 59.2(5) . .
C3 C4 N2 C5 180.000(1) . .
C1 C2 N2 C4 -59.9(9) . .
C1 C2 N2 C2 57.5(11) . 8_565
C1 C2 N2 C5 -179.3(7) . .
C6 C5 N2 C4 180.0 . .
C6 C5 N2 C2 61.1(6) . 8_565
C6 C5 N2 C2 -61.1(6) . .
C3 N1 I1 I2 179.999(9) . .
C1 N1 I1 I2 58.9(4) . .
C1 N1 I1 I2 -58.9(4) 8_565 .
